data_7133372
loop_
_publ_author_name
'Ali, Amjad'
'Harit, Harish K.'
'Behera, Chandana'
'Singh, Ravi P.'

_publ_section_title
;
 A diastereoselective strategy for dihydrophenanthrene-fused
 spirooxindoles <i>via</i> [1,2]-phospha-Brook rearrangement.
;
_journal_issue 67
_journal_name_full 'Chemical communications (Cambridge, England)'
_journal_page_first 8904
_journal_page_last 8907
_journal_paper_doi 10.1039/d4cc02215g
_journal_volume 60
_journal_year 2024
_chemical_formula_moiety 'C38 H38 N O2'
_chemical_formula_sum 'C38 H38 N O2'
_chemical_formula_weight 540.69
_space_group_crystal_system monoclinic
_space_group_IT_number 14
_space_group_name_Hall '-P 2ybc'
_space_group_name_H-M_alt 'P 1 21/c 1'
_atom_sites_solution_hydrogens geom
_audit_block_doi 10.5517/ccdc.csd.cc2hz5c1
_audit_creation_method SHELXL-2019/1
_audit_update_record
;
2024-01-01 deposited with the CCDC.	2024-07-18 downloaded from the CCDC.
;
_cell_angle_alpha 90
_cell_angle_beta 118.7690(10)
_cell_angle_gamma 90
_cell_formula_units_Z 4
_cell_length_a 18.2704(6)
_cell_length_b 10.4138(4)
_cell_length_c 18.7490(5)
_cell_measurement_reflns_used 9824
_cell_measurement_temperature 304(2)
_cell_measurement_theta_max 26.78
_cell_measurement_theta_min 2.33
_cell_volume 3126.95(18)
_computing_cell_refinement 'Bruker SAINT'
_computing_data_collection 'Bruker APEX2'
_computing_data_reduction 'Bruker SAINT'
_computing_molecular_graphics 'Bruker SHELXTL'
_computing_publication_material 'Bruker SHELXTL'
_computing_structure_refinement 'SHELXL-2014 (Sheldrick 2014)'
_computing_structure_solution 'SHELXS-97 (Sheldrick 2008)'
_diffrn_ambient_temperature 304(2)
_diffrn_measured_fraction_theta_full 1.000
_diffrn_measured_fraction_theta_max 0.996
_diffrn_measurement_device_type 'Bruker APEX-II CCD'
_diffrn_measurement_method '\f and \w scans'
_diffrn_radiation_type MoK\a
_diffrn_radiation_wavelength 0.71073
_diffrn_reflns_av_R_equivalents 0.1017
_diffrn_reflns_av_unetI/netI 0.1886
_diffrn_reflns_Laue_measured_fraction_full 1.000
_diffrn_reflns_Laue_measured_fraction_max 0.996
_diffrn_reflns_limit_h_max 24
_diffrn_reflns_limit_h_min -24
_diffrn_reflns_limit_k_max 13
_diffrn_reflns_limit_k_min -13
_diffrn_reflns_limit_l_max 25
_diffrn_reflns_limit_l_min -25
_diffrn_reflns_number 124890
_diffrn_reflns_point_group_measured_fraction_full 1.000
_diffrn_reflns_point_group_measured_fraction_max 0.996
_diffrn_reflns_theta_full 25.242
_diffrn_reflns_theta_max 28.322
_diffrn_reflns_theta_min 2.315
_exptl_absorpt_coefficient_mu 0.070
_exptl_crystal_colour colourless
_exptl_crystal_density_diffrn 1.148
_exptl_crystal_description block
_exptl_crystal_F_000 1156.0
_refine_diff_density_max 0.336
_refine_diff_density_min -0.283
_refine_diff_density_rms 0.069
_refine_ls_extinction_coef 0.080(5)
_refine_ls_extinction_expression Fc^*^=kFc[1+0.001xFc^2^\l^3^/sin(2\q)]^-1/4^
_refine_ls_extinction_method 'SHELXL-2019/1 (Sheldrick 2019)'
_refine_ls_goodness_of_fit_ref 0.762
_refine_ls_hydrogen_treatment constr
_refine_ls_matrix_type full
_refine_ls_number_parameters 377
_refine_ls_number_reflns 7751
_refine_ls_number_restraints 0
_refine_ls_restrained_S_all 0.762
_refine_ls_R_factor_all 0.0871
_refine_ls_R_factor_gt 0.0603
_refine_ls_shift/su_max 0.003
_refine_ls_shift/su_mean 0.000
_refine_ls_structure_factor_coef Fsqd
_refine_ls_weighting_details 'w=1/[\s^2^(Fo^2^)+(0.1000P)^2^] where P=(Fo^2^+2Fc^2^)/3'
_refine_ls_weighting_scheme calc
_refine_ls_wR_factor_gt 0.1408
_refine_ls_wR_factor_ref 0.1515
_reflns_Friedel_coverage 0.000
_reflns_number_gt 4067
_reflns_number_total 7784
_reflns_threshold_expression 'I > 2\s(I)'
_cod_data_source_file d4cc02215g2.cif
_cod_data_source_block bjgfkhfeh_0ma_a
_cod_depositor_comments 'Adding full bibliography for 7133372.cif.'
_cod_original_sg_symbol_H-M 'P 21/c'
_cod_database_code 7133372
_shelx_shelxl_version_number 2019/1
_shelx_space_group_comment
;
The symmetry employed for this shelxl refinement is uniquely defined
by the following loop, which should always be used as a source of
symmetry information in preference to the above space-group names.
They are only intended as comments.
;

loop_
_space_group_symop_operation_xyz
'x, y, z'
'-x, y+1/2, -z+1/2'
'-x, -y, -z'
'x, -y-1/2, z-1/2'

loop_
_atom_site_label
_atom_site_type_symbol
_atom_site_fract_x
_atom_site_fract_y
_atom_site_fract_z
_atom_site_U_iso_or_equiv
_atom_site_adp_type
_atom_site_occupancy
_atom_site_site_symmetry_order
_atom_site_calc_flag
_atom_site_refinement_flags_posn
_atom_site_refinement_flags_adp
_atom_site_refinement_flags_occupancy
_atom_site_disorder_assembly
_atom_site_disorder_group
O1 O 0.78262(7) 0.78987(10) 0.69736(6) 0.0583(3) Uani 1 1 d . . . . .
O2 O 0.74780(8) 0.72141(11) 0.33080(6) 0.0634(3) Uani 1 1 d . . . . .
N2 N 0.64489(8) 0.61899(13) 0.34575(7) 0.0537(4) Uani 1 1 d . . . . .
C1 C 0.96468(10) 0.23143(15) 0.46555(9) 0.0503(4) Uani 1 1 d . . . . .
H1 H 0.968000 0.179248 0.426952 0.060 Uiso 1 1 calc R U . . .
C2 C 1.01383(10) 0.20475(16) 0.54699(9) 0.0545(4) Uani 1 1 d . . . . .
H2 H 1.049482 0.134261 0.563310 0.065 Uiso 1 1 calc R U . . .
C3 C 1.00979(10) 0.28344(16) 0.60426(8) 0.0548(4) Uani 1 1 d . . . . .
H3 H 1.043256 0.266613 0.659396 0.066 Uiso 1 1 calc R U . . .
C4 C 0.95608(9) 0.38709(15) 0.57966(8) 0.0485(4) Uani 1 1 d . . . . .
H4 H 0.954370 0.440042 0.618777 0.058 Uiso 1 1 calc R U . . .
C5 C 0.84823(8) 0.53081(13) 0.46745(7) 0.0399(3) Uani 1 1 d . . . . .
H5 H 0.879502 0.594407 0.454355 0.048 Uiso 1 1 calc R U . . .
C6 C 0.76843(9) 0.50191(13) 0.38539(7) 0.0412(3) Uani 1 1 d . . . . .
C7 C 0.72171(10) 0.62757(15) 0.35084(7) 0.0482(4) Uani 1 1 d . . . . .
C8 C 0.85902(10) 0.36522(15) 0.35377(8) 0.0505(4) Uani 1 1 d . . . . .
H8 H 0.872631 0.328593 0.316435 0.061 Uiso 1 1 calc R U . . .
C9 C 0.82866(8) 0.59648(13) 0.52918(7) 0.0387(3) Uani 1 1 d . . . . .
C10 C 0.80074(8) 0.52915(13) 0.57532(7) 0.0397(3) Uani 1 1 d . . . . .
H10 H 0.792785 0.440977 0.567591 0.048 Uiso 1 1 calc R U . . .
C11 C 0.78412(9) 0.58788(13) 0.63265(7) 0.0379(3) Uani 1 1 d . . . . .
C12 C 0.79576(9) 0.72104(13) 0.64171(7) 0.0403(3) Uani 1 1 d . . . . .
C13 C 0.83733(9) 0.72774(13) 0.53915(7) 0.0408(3) Uani 1 1 d . . . . .
H13 H 0.854857 0.773700 0.507563 0.049 Uiso 1 1 calc R U . . .
C14 C 0.58048(12) 0.71727(19) 0.30845(10) 0.0722(5) Uani 1 1 d . . . . .
H14A H 0.534977 0.682769 0.258843 0.087 Uiso 1 1 calc R U . . .
H14B H 0.603619 0.789755 0.293519 0.087 Uiso 1 1 calc R U . . .
C15 C 0.79447(10) 0.44241(15) 0.32721(7) 0.0486(4) Uani 1 1 d . . . . .
H15 H 0.764253 0.460912 0.271944 0.058 Uiso 1 1 calc R U . . .
C16 C 0.63220(9) 0.49684(16) 0.36936(7) 0.0502(4) Uani 1 1 d . . . . .
C17 C 0.70276(9) 0.42233(14) 0.39219(7) 0.0433(3) Uani 1 1 d . . . . .
C18 C 0.56358(12) 0.3250(2) 0.39419(10) 0.0720(5) Uani 1 1 d . . . . .
H18 H 0.517448 0.291545 0.396265 0.086 Uiso 1 1 calc R U . . .
C19 C 0.63193(13) 0.2482(2) 0.41488(10) 0.0696(5) Uani 1 1 d . . . . .
H19 H 0.631058 0.163323 0.429796 0.084 Uiso 1 1 calc R U . . .
C20 C 0.70265(10) 0.29604(17) 0.41379(8) 0.0564(4) Uani 1 1 d . . . . .
H20 H 0.748757 0.243729 0.427370 0.068 Uiso 1 1 calc R U . . .
C21 C 0.75559(9) 0.50656(14) 0.68359(7) 0.0458(4) Uani 1 1 d . . . . .
C22 C 0.74860(13) 0.36450(15) 0.66061(10) 0.0690(5) Uani 1 1 d . . . . .
H22A H 0.732068 0.316127 0.694088 0.103 Uiso 1 1 calc R U . . .
H22B H 0.801709 0.334062 0.668841 0.103 Uiso 1 1 calc R U . . .
H22C H 0.707640 0.354121 0.604462 0.103 Uiso 1 1 calc R U . . .
C23 C 0.81977(11) 0.51401(16) 0.77446(8) 0.0622(5) Uani 1 1 d . . . . .
H23A H 0.802089 0.460069 0.804844 0.093 Uiso 1 1 calc R U . . .
H23B H 0.824154 0.601112 0.792857 0.093 Uiso 1 1 calc R U . . .
H23C H 0.873163 0.485502 0.782445 0.093 Uiso 1 1 calc R U . . .
C24 C 0.90541(13) 0.97422(17) 0.68766(10) 0.0757(5) Uani 1 1 d . . . . .
H24A H 0.955216 0.931686 0.695080 0.114 Uiso 1 1 calc R U . . .
H24B H 0.892224 0.946570 0.729002 0.114 Uiso 1 1 calc R U . . .
H24C H 0.914189 1.065412 0.691532 0.114 Uiso 1 1 calc R U . . .
C26 C 0.54619(11) 0.76406(16) 0.36195(9) 0.0593(4) Uani 1 1 d . . . . .
C27 C 0.59167(12) 0.76320(19) 0.44567(10) 0.0710(5) Uani 1 1 d . . . . .
H27 H 0.646093 0.732054 0.470946 0.085 Uiso 1 1 calc R U . . .
C28 C 0.55765(14) 0.8078(2) 0.49231(11) 0.0806(6) Uani 1 1 d . . . . .
H28 H 0.589235 0.806676 0.548741 0.097 Uiso 1 1 calc R U . . .
C29 C 0.47788(15) 0.85360(19) 0.45639(13) 0.0828(6) Uani 1 1 d . . . . .
H29 H 0.454955 0.883477 0.488090 0.099 Uiso 1 1 calc R U . . .
C30 C 0.43171(14) 0.8552(2) 0.37304(14) 0.0869(6) Uani 1 1 d . . . . .
H30 H 0.377574 0.887507 0.348239 0.104 Uiso 1 1 calc R U . . .
C31 C 0.46492(12) 0.80954(19) 0.32604(11) 0.0769(6) Uani 1 1 d . . . . .
H31 H 0.432620 0.809120 0.269673 0.092 Uiso 1 1 calc R U . . .
C32 C 0.56189(11) 0.4501(2) 0.37053(9) 0.0661(5) Uani 1 1 d . . . . .
H32 H 0.515200 0.501619 0.355806 0.079 Uiso 1 1 calc R U . . .
C33 C 0.83286(10) 0.94064(14) 0.60352(8) 0.0492(4) Uani 1 1 d . . . . .
C34 C 0.75264(12) 1.00773(17) 0.59076(11) 0.0695(5) Uani 1 1 d . . . . .
H34A H 0.707536 0.985352 0.538261 0.104 Uiso 1 1 calc R U . . .
H34B H 0.760746 1.099062 0.593819 0.104 Uiso 1 1 calc R U . . .
H34C H 0.739467 0.980745 0.632235 0.104 Uiso 1 1 calc R U . . .
C35 C 0.66894(11) 0.54921(19) 0.66880(10) 0.0674(5) Uani 1 1 d . . . . .
H35A H 0.652812 0.498468 0.701706 0.101 Uiso 1 1 calc R U . . .
H35B H 0.629029 0.537671 0.612422 0.101 Uiso 1 1 calc R U . . .
H35C H 0.670798 0.638161 0.683030 0.101 Uiso 1 1 calc R U . . .
C36 C 0.85353(13) 0.99818(16) 0.53956(11) 0.0701(5) Uani 1 1 d . . . . .
H36A H 0.809755 0.977402 0.486011 0.105 Uiso 1 1 calc R U . . .
H36B H 0.905353 0.963191 0.546994 0.105 Uiso 1 1 calc R U . . .
H36C H 0.858360 1.089779 0.545841 0.105 Uiso 1 1 calc R U . . .
C37 C 0.90469(8) 0.41401(13) 0.49812(7) 0.0392(3) Uani 1 1 d . . . . .
C38 C 0.91051(9) 0.33465(14) 0.44038(7) 0.0418(3) Uani 1 1 d . . . . .
C39 C 0.82112(9) 0.79473(13) 0.59424(7) 0.0414(3) Uani 1 1 d . . . . .

loop_
_atom_site_aniso_label
_atom_site_aniso_U_11
_atom_site_aniso_U_22
_atom_site_aniso_U_33
_atom_site_aniso_U_23
_atom_site_aniso_U_13
_atom_site_aniso_U_12
O1 0.0877(9) 0.0500(7) 0.0574(6) -0.0087(5) 0.0510(6) -0.0001(6)
O2 0.0835(9) 0.0603(7) 0.0655(6) 0.0180(5) 0.0511(7) 0.0111(6)
N2 0.0493(8) 0.0650(9) 0.0501(6) 0.0152(6) 0.0266(6) 0.0176(7)
C1 0.0473(9) 0.0520(10) 0.0564(8) -0.0099(7) 0.0288(7) 0.0004(8)
C2 0.0427(9) 0.0561(10) 0.0628(9) 0.0038(8) 0.0241(8) 0.0090(8)
C3 0.0427(9) 0.0666(11) 0.0479(7) 0.0038(7) 0.0160(7) 0.0076(8)
C4 0.0431(9) 0.0572(10) 0.0429(7) -0.0063(7) 0.0189(7) 0.0018(8)
C5 0.0421(8) 0.0450(8) 0.0387(6) -0.0026(6) 0.0243(6) -0.0019(7)
C6 0.0421(8) 0.0484(9) 0.0360(6) 0.0029(6) 0.0211(6) 0.0049(7)
C7 0.0569(10) 0.0581(10) 0.0371(6) 0.0076(6) 0.0285(7) 0.0092(8)
C8 0.0553(10) 0.0592(10) 0.0430(7) -0.0083(7) 0.0284(7) 0.0039(8)
C9 0.0393(8) 0.0439(9) 0.0360(6) -0.0016(5) 0.0206(6) 0.0024(6)
C10 0.0441(8) 0.0375(8) 0.0403(6) -0.0018(5) 0.0226(6) -0.0001(6)
C11 0.0391(8) 0.0410(8) 0.0346(6) 0.0018(5) 0.0185(6) 0.0014(6)
C12 0.0438(8) 0.0455(9) 0.0365(6) -0.0019(6) 0.0232(6) 0.0032(7)
C13 0.0436(8) 0.0436(9) 0.0415(6) 0.0016(6) 0.0256(6) 0.0012(7)
C14 0.0683(12) 0.0918(14) 0.0579(9) 0.0241(9) 0.0316(9) 0.0361(11)
C15 0.0532(10) 0.0590(10) 0.0360(6) -0.0010(6) 0.0233(7) 0.0042(8)
C16 0.0421(9) 0.0702(11) 0.0371(6) 0.0044(7) 0.0180(6) 0.0042(8)
C17 0.0405(8) 0.0536(9) 0.0336(6) 0.0019(6) 0.0160(6) 0.0004(7)
C18 0.0514(12) 0.1014(16) 0.0624(9) 0.0078(10) 0.0268(9) -0.0162(11)
C19 0.0662(13) 0.0752(13) 0.0599(9) 0.0117(9) 0.0243(9) -0.0173(11)
C20 0.0488(10) 0.0637(11) 0.0476(7) 0.0071(7) 0.0160(7) -0.0040(8)
C21 0.0529(10) 0.0486(9) 0.0434(7) 0.0007(6) 0.0291(7) -0.0044(7)
C22 0.1041(16) 0.0539(11) 0.0689(10) -0.0031(8) 0.0574(11) -0.0184(10)
C23 0.0757(12) 0.0655(11) 0.0443(7) 0.0089(7) 0.0279(8) 0.0017(9)
C24 0.0864(14) 0.0598(12) 0.0725(11) -0.0121(9) 0.0315(11) -0.0142(10)
C26 0.0510(10) 0.0679(11) 0.0598(9) 0.0160(8) 0.0271(8) 0.0189(9)
C27 0.0535(11) 0.0959(14) 0.0592(9) 0.0044(9) 0.0236(9) 0.0180(10)
C28 0.0819(15) 0.0985(16) 0.0670(10) 0.0012(10) 0.0402(11) 0.0137(13)
C29 0.0871(16) 0.0844(15) 0.1030(15) 0.0082(12) 0.0666(14) 0.0175(12)
C30 0.0630(13) 0.1031(17) 0.1037(15) 0.0195(13) 0.0473(12) 0.0299(12)
C31 0.0576(12) 0.0974(15) 0.0722(11) 0.0194(10) 0.0284(10) 0.0284(11)
C32 0.0444(10) 0.0973(15) 0.0583(9) 0.0079(9) 0.0261(8) 0.0031(10)
C33 0.0646(11) 0.0393(8) 0.0541(8) -0.0015(6) 0.0367(8) 0.0022(8)
C34 0.0899(14) 0.0486(10) 0.0879(12) 0.0071(8) 0.0569(11) 0.0171(10)
C35 0.0576(11) 0.0858(13) 0.0698(10) -0.0009(9) 0.0394(9) -0.0100(10)
C36 0.1036(15) 0.0449(10) 0.0865(11) 0.0041(8) 0.0655(12) -0.0026(10)
C37 0.0328(7) 0.0461(9) 0.0403(6) -0.0048(6) 0.0190(6) -0.0029(6)
C38 0.0370(8) 0.0461(9) 0.0446(6) -0.0058(6) 0.0216(6) -0.0004(7)
C39 0.0431(8) 0.0423(9) 0.0410(6) 0.0013(6) 0.0219(6) 0.0019(7)

loop_
_atom_type_symbol
_atom_type_description
_atom_type_scat_dispersion_real
_atom_type_scat_dispersion_imag
_atom_type_scat_source
C C 0.0033 0.0016 'International Tables Vol C Tables 4.2.6.8 and 6.1.1.4'
H H 0.0000 0.0000 'International Tables Vol C Tables 4.2.6.8 and 6.1.1.4'
N N 0.0061 0.0033 'International Tables Vol C Tables 4.2.6.8 and 6.1.1.4'
O O 0.0106 0.0060 'International Tables Vol C Tables 4.2.6.8 and 6.1.1.4'

loop_
_geom_angle_atom_site_label_1
_geom_angle_atom_site_label_2
_geom_angle_atom_site_label_3
_geom_angle
_geom_angle_site_symmetry_1
_geom_angle_site_symmetry_3
_geom_angle_publ_flag
C7 N2 C16 111.00(12) . . ?
C7 N2 C14 123.59(13) . . ?
C16 N2 C14 124.74(14) . . ?
C2 C1 C38 120.90(13) . . ?
C1 C2 C3 119.49(15) . . ?
C2 C3 C4 119.99(13) . . ?
C3 C4 C37 121.51(12) . . ?
C37 C5 C9 115.86(10) . . ?
C37 C5 C6 111.22(10) . . ?
C9 C5 C6 112.70(11) . . ?
C17 C6 C15 111.89(11) . . ?
C17 C6 C7 101.61(11) . . ?
C15 C6 C7 110.49(10) . . ?
C17 C6 C5 115.21(9) . . ?
C15 C6 C5 108.73(11) . . ?
C7 C6 C5 108.67(11) . . ?
O2 C7 N2 124.84(14) . . ?
O2 C7 C6 126.49(14) . . ?
N2 C7 C6 108.67(12) . . ?
C15 C8 C38 122.25(11) . . ?
C13 C9 C10 117.99(11) . . ?
C13 C9 C5 119.56(11) . . ?
C10 C9 C5 122.45(12) . . ?
C9 C10 C11 122.81(13) . . ?
C10 C11 C12 116.87(11) . . ?
C10 C11 C21 120.09(12) . . ?
C12 C11 C21 123.03(10) . . ?
O1 C12 C11 122.32(11) . . ?
O1 C12 C39 115.09(12) . . ?
C11 C12 C39 122.58(11) . . ?
C9 C13 C39 123.12(11) . . ?
N2 C14 C26 114.09(12) . . ?
C8 C15 C6 120.89(12) . . ?
C32 C16 C17 122.11(16) . . ?
C32 C16 N2 128.29(15) . . ?
C17 C16 N2 109.59(13) . . ?
C20 C17 C16 119.57(14) . . ?
C20 C17 C6 131.43(14) . . ?
C16 C17 C6 108.97(13) . . ?
C32 C18 C19 121.37(17) . . ?
C18 C19 C20 120.78(18) . . ?
C17 C20 C19 118.57(17) . . ?
C22 C21 C35 106.85(14) . . ?
C22 C21 C23 106.08(12) . . ?
C35 C21 C23 110.85(12) . . ?
C22 C21 C11 111.34(10) . . ?
C35 C21 C11 110.83(12) . . ?
C23 C21 C11 110.72(12) . . ?
C27 C26 C31 118.26(15) . . ?
C27 C26 C14 122.94(15) . . ?
C31 C26 C14 118.80(15) . . ?
C28 C27 C26 120.86(17) . . ?
C29 C28 C27 120.46(18) . . ?
C28 C29 C30 119.43(17) . . ?
C31 C30 C29 120.47(19) . . ?
C30 C31 C26 120.51(17) . . ?
C18 C32 C16 117.55(17) . . ?
C39 C33 C24 110.31(12) . . ?
C39 C33 C34 111.26(13) . . ?
C24 C33 C34 110.12(13) . . ?
C39 C33 C36 111.74(11) . . ?
C24 C33 C36 107.30(14) . . ?
C34 C33 C36 105.96(13) . . ?
C4 C37 C38 117.97(13) . . ?
C4 C37 C5 123.83(11) . . ?
C38 C37 C5 117.96(11) . . ?
C1 C38 C37 120.10(12) . . ?
C1 C38 C8 121.28(12) . . ?
C37 C38 C8 118.61(13) . . ?
C13 C39 C12 116.56(12) . . ?
C13 C39 C33 120.88(11) . . ?
C12 C39 C33 122.53(11) . . ?

loop_
_geom_bond_atom_site_label_1
_geom_bond_atom_site_label_2
_geom_bond_distance
_geom_bond_site_symmetry_2
_geom_bond_publ_flag
O1 C12 1.3790(14) . ?
O2 C7 1.2229(17) . ?
N2 C7 1.363(2) . ?
N2 C16 1.4024(19) . ?
N2 C14 1.459(2) . ?
C1 C2 1.377(2) . ?
C1 C38 1.381(2) . ?
C2 C3 1.381(2) . ?
C3 C4 1.380(2) . ?
C4 C37 1.3842(17) . ?
C5 C37 1.5177(19) . ?
C5 C9 1.5274(15) . ?
C5 C6 1.5571(18) . ?
C6 C17 1.5132(19) . ?
C6 C15 1.5164(16) . ?
C6 C7 1.526(2) . ?
C8 C15 1.311(2) . ?
C8 C38 1.4672(18) . ?
C9 C13 1.3784(18) . ?
C9 C10 1.3875(17) . ?
C10 C11 1.3913(15) . ?
C11 C12 1.4007(19) . ?
C11 C21 1.5429(17) . ?
C12 C39 1.4116(17) . ?
C13 C39 1.3912(16) . ?
C14 C26 1.497(2) . ?
C16 C32 1.384(2) . ?
C16 C17 1.384(2) . ?
C17 C20 1.376(2) . ?
C18 C32 1.372(3) . ?
C18 C19 1.372(3) . ?
C19 C20 1.394(2) . ?
C21 C22 1.529(2) . ?
C21 C35 1.536(2) . ?
C21 C23 1.5363(19) . ?
C24 C33 1.535(2) . ?
C26 C27 1.378(2) . ?
C26 C31 1.386(2) . ?
C27 C28 1.375(2) . ?
C28 C29 1.364(3) . ?
C29 C30 1.373(3) . ?
C30 C31 1.373(2) . ?
C33 C39 1.533(2) . ?
C33 C34 1.535(2) . ?
C33 C36 1.5413(19) . ?
C37 C38 1.4060(17) . ?
